data_7006285
loop_
_publ_author_name
'Bygott, Alexia M. T.'
'Geue, Rodney J.'
'Ralph, Stephen F.'
'Sargeson, Alan M.'
'Willis, Anthony C.'

_publ_section_title
;
 Octahedral and trigonal prismatic structure preferences in a bicyclic
 hexaamine cage for zinc(II), cadmium(II) and mercury(II) ions.
;
_journal_issue 42
_journal_name_full 'Dalton transactions (Cambridge, England : 2003)'
_journal_page_first 4778
_journal_page_last 4787
_journal_paper_doi 10.1039/b711879a
_journal_year 2007
_chemical_compound_source local
_chemical_formula_moiety
;
C22 H50 N6 2+, (C F3 S O3 -)2
;
_chemical_formula_sum 'C24 H50 F6 N6 O6 S2'
_chemical_formula_weight 696.81
_space_group_IT_number 14
_symmetry_cell_setting monoclinic
_symmetry_space_group_name_Hall '-P 2yn'
_symmetry_space_group_name_H-M 'P 1 21/n 1'
_atom_sites_solution_hydrogens geom
_atom_sites_solution_primary direct
_atom_sites_solution_secondary difmap
_audit_creation_date 2007-07-24
_audit_creation_method manually_edited_in
_audit_update_record
;
1990 - data collected
1990-12 - report written
2007-07-31 - construct cif
;
_cell_angle_alpha 90.0
_cell_angle_beta 91.05(1)
_cell_angle_gamma 90.0
_cell_formula_units_Z 4
_cell_length_a 10.713(1)
_cell_length_b 13.768(1)
_cell_length_c 23.554(1)
_cell_measurement_reflns_used 25
_cell_measurement_temperature 293
_cell_measurement_theta_max 36
_cell_measurement_theta_min 30
_cell_volume 3473.6(4)
_computing_cell_refinement xtal_LATCON
_computing_data_collection 'Philips PW1100/20 software'
_computing_data_reduction xtal_ADDREF_ABSORB_SORTRF
_computing_molecular_graphics xtal
_computing_publication_material xtal_BONDLA_CIFIO
_computing_structure_refinement xtal_CRYLSQ
_computing_structure_solution shelxs-86
_diffrn_ambient_temperature 293
_diffrn_measured_fraction_theta_full 1.0
_diffrn_measured_fraction_theta_max 1.0
_diffrn_measurement_device_type 'Philips PW1100/20'
_diffrn_measurement_method ' \w-2\q scans '
_diffrn_radiation_detector 'scintillation counter'
_diffrn_radiation_monochromator graphite
_diffrn_radiation_source 'X-ray tube'
_diffrn_radiation_type 'Cu K\a'
_diffrn_radiation_wavelength 1.5418
_diffrn_reflns_av_R_equivalents 0
_diffrn_reflns_limit_h_max 12
_diffrn_reflns_limit_h_min -12
_diffrn_reflns_limit_k_max 15
_diffrn_reflns_limit_k_min -15
_diffrn_reflns_limit_l_max 26
_diffrn_reflns_limit_l_min 0
_diffrn_reflns_number 5165
_diffrn_reflns_theta_full 60
_diffrn_reflns_theta_max 60
_diffrn_reflns_theta_min 2
_diffrn_standards_decay_% 11
_diffrn_standards_interval_time 120
_diffrn_standards_number 3
_exptl_absorpt_coefficient_mu 2.04
_exptl_absorpt_correction_T_max .739
_exptl_absorpt_correction_T_min .683
_exptl_absorpt_correction_type analytical
_exptl_absorpt_process_details xtal_ABSORB
_exptl_crystal_colour colourless
_exptl_crystal_density_diffrn 1.332
_exptl_crystal_description block
_exptl_crystal_F_000 1480
_exptl_crystal_size_max .24
_exptl_crystal_size_mid .21
_exptl_crystal_size_min .20
_refine_diff_density_max 0.68
_refine_diff_density_min -.69
_refine_ls_abs_structure_details none
_refine_ls_extinction_coef .00000
_refine_ls_extinction_method none
_refine_ls_goodness_of_fit_ref 3.23
_refine_ls_hydrogen_treatment noref
_refine_ls_matrix_type full
_refine_ls_number_constraints 0
_refine_ls_number_parameters 212
_refine_ls_number_reflns 2592
_refine_ls_R_factor_gt .092
_refine_ls_shift/su_max .07
_refine_ls_structure_factor_coef F
_refine_ls_weighting_details 'w = 1/[\s^2^(Fo) + 0.0009|Fo|^2^]'
_refine_ls_weighting_scheme sigma
_refine_ls_wR_factor_gt .131
_refine_ls_wR_factor_ref .131
_reflns_d_resolution_high 0.890
_reflns_d_resolution_low 22.1
_reflns_limit_h_max 12
_reflns_limit_h_min -12
_reflns_limit_k_max 15
_reflns_limit_k_min 0
_reflns_limit_l_max 26
_reflns_limit_l_min 0
_reflns_number_gt 3448
_reflns_number_total 5165
_reflns_threshold_expression I>3\s(I)
_cod_data_source_file b711879a.txt
_cod_data_source_block sr1
_cod_original_cell_volume 3473.4(4)
_cod_original_sg_symbol_H-M P21/n
_cod_database_code 7006285

loop_
_symmetry_equiv_pos_as_xyz
+x,+y,+z
1/2-x,1/2+y,1/2-z
-x,-y,-z
1/2+x,1/2-y,1/2+z

loop_
_atom_site_aniso_label
_atom_site_aniso_U_11
_atom_site_aniso_U_22
_atom_site_aniso_U_33
_atom_site_aniso_U_12
_atom_site_aniso_U_13
_atom_site_aniso_U_23
C1 .080(5) .079(5) .056(4) -.003(4) .019(4) .006(4)
C2 .055(4) .048(4) .048(4) -.000(3) .004(3) .001(3)
C3 .047(4) .072(5) .046(4) -.007(3) .006(3) .005(3)
C4 .078(5) .106(6) .062(5) -.004(5) .008(4) .009(4)
C11 .053(4) .067(4) .061(4) -.001(3) .001(3) .001(3)
N12 .045(3) .055(3) .055(3) -.005(2) -.003(2) -.002(3)
C13 .048(4) .072(5) .062(4) .007(3) .003(3) -.003(4)
C14 .050(4) .061(4) .063(4) .005(3) .001(3) .001(3)
C141 .061(5) .121(7) .067(5) .010(5) -.001(4) .011(5)
C15 .054(4) .061(4) .069(5) -.007(3) .014(3) -.004(4)
N16 .053(3) .076(4) .071(4) -.008(3) .006(3) -.021(3)
C17 .051(4) .057(4) .059(4) .001(3) -.002(3) .007(3)
C21 .057(4) .058(4) .049(4) .003(3) -.001(3) -.009(3)
N22 .049(3) .051(3) .049(3) -.005(2) -.000(2) -.003(2)
C23 .057(4) .068(5) .061(4) -.007(4) -.005(3) -.006(3)
C24 .048(4) .093(6) .076(5) -.005(4) -.004(4) -.017(4)
C241 .053(5) .21(1) .096(7) -.001(6) -.004(5) -.027(7)
C25 .070(5) .099(6) .082(6) -.038(5) .005(4) -.013(5)
N26 .066(4) .087(4) .055(4) -.023(3) .008(3) -.006(3)
C27 .051(4) .069(5) .065(5) -.010(3) .007(3) .011(4)
C31 .065(4) .048(4) .049(4) -.005(3) .002(3) .005(3)
N32 .055(3) .040(3) .047(3) .002(2) .001(2) .003(2)
C33 .061(4) .049(4) .061(4) .010(3) -.007(3) -.003(3)
C34 .063(4) .040(4) .068(5) .007(3) -.006(4) -.005(3)
C341 .123(7) .052(5) .086(6) .013(4) .015(5) -.014(4)
C35 .071(5) .066(5) .108(7) .015(4) .020(5) .014(4)
N36 .066(3) .046(3) .075(4) .005(3) .020(3) .009(3)
C37 .047(4) .075(5) .067(5) -.000(3) .000(3) -.008(4)
S5 .077(1) .058(1) .062(1) -.004(1) -.0098(9) .0077(9)
C5 .088(7) .102(7) .093(7) .011(6) -.002(5) -.005(6)
O51 .117(5) .102(5) .126(5) .054(4) .029(4) .045(4)
O52 .123(5) .136(6) .075(4) .013(4) -.032(4) .009(4)
O53 .158(7) .099(5) .173(8) -.065(5) .031(6) -.022(5)
F51 .139(5) .147(6) .168(6) .070(5) -.003(4) -.037(5)
F52 .163(6) .28(1) .062(4) .017(6) -.004(4) -.013(5)
F53 .145(6) .148(6) .220(8) -.052(5) .097(6) -.039(5)
S6 .117(2) .092(2) .086(2) -.051(1) .026(1) -.035(1)
C6 .16(1) .069(6) .099(8) -.021(6) .005(7) .003(6)

loop_
_atom_site_label
_atom_site_fract_x
_atom_site_fract_y
_atom_site_fract_z
_atom_site_U_iso_or_equiv
_atom_site_thermal_displace_type
_atom_site_calc_flag
_atom_site_calc_attached_atom
_atom_site_occupancy
C1 0.4908(7) 0.3006(6) 0.2010(3) 0.071(5) Uani ? ? 1.0
C2 0.4344(6) 0.2833(4) 0.2594(3) 0.050(4) Uani ? ? 1.0
C3 0.1901(6) 0.1749(5) 0.5036(3) 0.055(4) Uani ? ? 1.0
C4 0.1674(7) 0.1497(6) 0.5661(3) 0.082(5) Uani ? ? 1.0
C11 0.5425(6) 0.2510(5) 0.2991(3) 0.060(4) Uani ? ? 1.0
N12 0.5075(4) 0.2279(4) 0.3578(2) 0.052(3) Uani ? ? 1.0
C13 0.6213(6) 0.2179(5) 0.3936(3) 0.061(4) Uani ? ? 1.0
C14 0.5955(6) 0.1887(5) 0.4540(3) 0.058(4) Uani ? ? 1.0
C141 0.7193(7) 0.1689(7) 0.4860(3) 0.083(5) Uani ? ? 1.0
C15 0.5177(6) 0.2655(5) 0.4836(3) 0.061(4) Uani ? ? 1.0
N16 0.4167(5) 0.2245(4) 0.5185(2) 0.067(4) Uani ? ? 1.0
C17 0.3271(6) 0.1607(5) 0.4880(3) 0.056(4) Uani ? ? 1.0
C21 0.3294(6) 0.2092(5) 0.2525(3) 0.055(4) Uani ? ? 1.0
N22 0.2372(4) 0.2076(3) 0.2986(2) 0.050(3) Uani ? ? 1.0
C23 0.1209(6) 0.1604(5) 0.2791(3) 0.062(4) Uani ? ? 1.0
C24 0.0139(6) 0.1639(6) 0.3180(3) 0.072(5) Uani ? ? 1.0
C241 -0.1062(8) 0.137(1) 0.2859(4) 0.121(8) Uani ? ? 1.0
C25 0.0232(7) 0.0994(6) 0.3685(4) 0.084(6) Uani ? ? 1.0
N26 0.1323(5) 0.1174(5) 0.4056(2) 0.069(4) Uani ? ? 1.0
C27 0.1156(6) 0.1026(5) 0.4663(3) 0.062(4) Uani ? ? 1.0
C31 0.3811(6) 0.3833(4) 0.2764(3) 0.054(4) Uani ? ? 1.0
N32 0.3297(5) 0.3841(3) 0.3345(2) 0.047(3) Uani ? ? 1.0
C33 0.2688(6) 0.4784(5) 0.3484(3) 0.057(4) Uani ? ? 1.0
C34 0.2373(6) 0.4913(4) 0.4099(3) 0.057(4) Uani ? ? 1.0
C341 0.1906(9) 0.5960(5) 0.4172(4) 0.087(6) Uani ? ? 1.0
C35 0.1416(7) 0.4223(6) 0.4329(4) 0.081(5) Uani ? ? 1.0
N36 0.1895(5) 0.3218(4) 0.4410(2) 0.062(3) Uani ? ? 1.0
C37 0.1455(6) 0.2782(5) 0.4929(3) 0.063(4) Uani ? ? 1.0
S5 0.4217(2) -0.0690(1) 0.35974(8) 0.066(1) Uani ? ? 1.0
C5 0.5359(9) -0.0785(8) 0.3056(4) 0.094(7) Uani ? ? 1.0
O51 0.3623(6) 0.0194(4) 0.3484(3) 0.115(5) Uani ? ? 1.0
O52 0.4935(6) -0.0683(5) 0.4114(2) 0.112(5) Uani ? ? 1.0
O53 0.3466(7) -0.1503(5) 0.3539(3) 0.143(6) Uani ? ? 1.0
F51 0.6075(6) -0.1526(5) 0.3112(3) 0.151(6) Uani ? ? 1.0
F52 0.4832(7) -0.0858(6) 0.2554(2) 0.169(6) Uani ? ? 1.0
F53 0.6095(6) -0.0032(5) 0.3062(3) 0.170(6) Uani ? ? 1.0
S6 0.6344(2) 0.5288(2) 0.4003(1) 0.098(2) Uani ? ? 1.0
C6 0.778(1) 0.5144(7) 0.3625(5) 0.108(8) Uani ? ? 1.0
O61A 0.558(1) 0.4691(9) 0.3719(5) 0.109(3) Uiso ? ? 0.59(1)
O62A 0.627(1) 0.6233(9) 0.4085(5) 0.109(3) Uiso ? ? 0.59(1)
O63A 0.687(1) 0.4780(8) 0.4541(5) 0.109(3) Uiso ? ? 0.59(1)
O61B 0.556(1) 0.444(1) 0.3995(6) 0.091(4) Uiso ? ? 0.41(1)
O62B 0.645(1) 0.576(1) 0.4504(6) 0.091(4) Uiso ? ? 0.41(1)
O63B 0.551(1) 0.608(1) 0.3582(6) 0.091(4) Uiso ? ? 0.41(1)
F61A 0.879(1) 0.5606(9) 0.3879(6) 0.121(4) Uiso ? ? 0.52(1)
F62A 0.821(1) 0.4278(9) 0.3492(6) 0.121(4) Uiso ? ? 0.52(1)
F63A 0.775(1) 0.559(1) 0.3128(6) 0.121(4) Uiso ? ? 0.52(1)
F61B 0.831(1) 0.594(1) 0.3549(7) 0.133(5) Uiso ? ? 0.48(1)
F62B 0.826(1) 0.444(1) 0.3930(7) 0.133(5) Uiso ? ? 0.48(1)
F63B 0.744(1) 0.479(1) 0.3103(6) 0.133(5) Uiso ? ? 0.48(1)
H12 0.4641 0.1662 0.3603 0.08 Uiso ? ? 1.0
H16 0.3746 0.2846 0.5383 0.08 Uiso ? ? 1.0
H22 0.2781 0.1792 0.3321 0.08 Uiso ? ? 1.0
H26 0.2104 0.0652 0.3854 0.08 Uiso ? ? 1.0
H32A 0.2681 0.3263 0.3365 0.08 Uiso ? ? 1.0
H32B 0.3865 0.3705 0.3628 0.08 Uiso ? ? 1.0
H36 0.1661 0.2699 0.4047 0.08 Uiso ? ? 1.0
H1A 0.5527 0.3499 0.2031 0.08 Uiso ? ? 1.0
H1B 0.5270 0.2423 0.1871 0.08 Uiso ? ? 1.0
H1C 0.4240 0.3204 0.1765 0.08 Uiso ? ? 1.0
H4A 0.1900 0.0836 0.5725 0.08 Uiso ? ? 1.0
H4B 0.2180 0.1903 0.5896 0.08 Uiso ? ? 1.0
H4C 0.0825 0.1583 0.5757 0.08 Uiso ? ? 1.0
H11A 0.5791 0.1948 0.2830 0.08 Uiso ? ? 1.0
H11B 0.6023 0.3020 0.3004 0.08 Uiso ? ? 1.0
H13A 0.6729 0.1696 0.3770 0.08 Uiso ? ? 1.0
H13B 0.6641 0.2783 0.3939 0.08 Uiso ? ? 1.0
H14 0.5477 0.1306 0.4544 0.08 Uiso ? ? 1.0
H141A 0.7625 0.1178 0.4677 0.08 Uiso ? ? 1.0
H141B 0.7694 0.2259 0.4859 0.08 Uiso ? ? 1.0
H141C 0.7033 0.1507 0.5241 0.08 Uiso ? ? 1.0
H15A 0.5717 0.3028 0.5075 0.08 Uiso ? ? 1.0
H15B 0.4812 0.3061 0.4554 0.08 Uiso ? ? 1.0
H17A 0.3348 0.1726 0.4486 0.08 Uiso ? ? 1.0
H17B 0.3494 0.0954 0.4962 0.08 Uiso ? ? 1.0
H21A 0.2859 0.2230 0.2180 0.08 Uiso ? ? 1.0
H21B 0.3662 0.1465 0.2505 0.08 Uiso ? ? 1.0
H23A 0.0950 0.1906 0.2445 0.08 Uiso ? ? 1.0
H23B 0.1387 0.0938 0.2721 0.08 Uiso ? ? 1.0
H24 0.0138 0.2286 0.3325 0.08 Uiso ? ? 1.0
H241A -0.1191 0.1826 0.2555 0.08 Uiso ? ? 1.0
H241B -0.0986 0.0740 0.2706 0.08 Uiso ? ? 1.0
H241C -0.1741 0.1402 0.3108 0.08 Uiso ? ? 1.0
H25A -0.0495 0.1072 0.3901 0.08 Uiso ? ? 1.0
H25B 0.0281 0.0340 0.3552 0.08 Uiso ? ? 1.0
H27A 0.0292 0.1089 0.4741 0.08 Uiso ? ? 1.0
H27B 0.1420 0.0382 0.4756 0.08 Uiso ? ? 1.0
H31A 0.4462 0.4301 0.2748 0.08 Uiso ? ? 1.0
H31B 0.3165 0.4004 0.2503 0.08 Uiso ? ? 1.0
H33A 0.3236 0.5293 0.3379 0.08 Uiso ? ? 1.0
H33B 0.1935 0.4830 0.3264 0.08 Uiso ? ? 1.0
H34 0.3117 0.4774 0.4307 0.08 Uiso ? ? 1.0
H341A 0.2543 0.6408 0.4072 0.08 Uiso ? ? 1.0
H341B 0.1186 0.6070 0.3942 0.08 Uiso ? ? 1.0
H341C 0.1708 0.6045 0.4562 0.08 Uiso ? ? 1.0
H35A 0.1156 0.4459 0.4688 0.08 Uiso ? ? 1.0
H35B 0.0720 0.4201 0.4075 0.08 Uiso ? ? 1.0
H37A 0.1737 0.3176 0.5238 0.08 Uiso ? ? 1.0
H37B 0.0569 0.2781 0.4915 0.08 Uiso ? ? 1.0

loop_
_atom_type_symbol
_atom_type_description
_atom_type_oxidation_number
_atom_type_number_in_cell
_atom_type_scat_dispersion_real
_atom_type_scat_dispersion_imag
_atom_type_scat_source
C ? 0 96 .017 .009 International_Tables_Vol_IV_Table_2.2B
H ? 0 200 0 0 International_Tables_Vol_IV_Table_2.2B
F ? 0 24 .069 .053 International_Tables_Vol_IV_Table_2.2B
N ? 0 24 .029 .018 International_Tables_Vol_IV_Table_2.2B
O ? 0 24 .047 .032 International_Tables_Vol_IV_Table_2.2B
S ? 0 8 .319 .557 International_Tables_Vol_IV_Table_2.2B

loop_
_diffrn_attenuator_code
_diffrn_attenuator_scale
? ?

loop_
_geom_angle_atom_site_label_1
_geom_angle_atom_site_label_2
_geom_angle_atom_site_label_3
_geom_angle
_geom_angle_site_symmetry_1
_geom_angle_site_symmetry_2
_geom_angle_site_symmetry_3
_geom_angle_publ_flag
C1 C2 C11 106.6(5) . . . ?
C1 C2 C21 108.2(5) . . . ?
C1 C2 C31 104.3(5) . . . ?
C11 C2 C21 114.6(5) . . . ?
C11 C2 C31 112.1(5) . . . ?
C21 C2 C31 110.4(5) . . . ?
C4 C3 C17 111.7(5) . . . ?
C4 C3 C27 108.1(6) . . . ?
C4 C3 C37 108.5(6) . . . ?
C17 C3 C27 105.6(5) . . . ?
C17 C3 C37 112.3(5) . . . ?
C27 C3 C37 110.6(5) . . . ?
C2 C11 N12 115.5(5) . . . ?
C11 N12 C13 109.5(5) . . . ?
N12 C13 C14 113.6(5) . . . ?
C13 C14 C141 109.8(5) . . . ?
C13 C14 C15 111.0(6) . . . ?
C141 C14 C15 111.9(6) . . . ?
C14 C15 N16 113.6(5) . . . ?
C15 N16 C17 115.6(5) . . . ?
C3 C17 N16 115.1(5) . . . ?
C2 C21 N22 115.7(5) . . . ?
C21 N22 C23 110.5(5) . . . ?
N22 C23 C24 116.9(6) . . . ?
C23 C24 C241 109.9(7) . . . ?
C23 C24 C25 115.8(6) . . . ?
C241 C24 C25 107.2(7) . . . ?
C24 C25 N26 114.6(7) . . . ?
C25 N26 C27 116.7(6) . . . ?
C3 C27 N26 113.4(5) . . . ?
C2 C31 N32 112.9(5) . . . ?
C31 N32 C33 112.2(5) . . . ?
N32 C33 C34 114.8(5) . . . ?
C33 C34 C341 107.4(6) . . . ?
C33 C34 C35 116.0(6) . . . ?
C341 C34 C35 109.0(6) . . . ?
C34 C35 N36 113.4(6) . . . ?
C35 N36 C37 112.1(6) . . . ?
C3 C37 N36 115.0(5) . . . ?
C5 S5 O51 104.1(4) . . . ?
C5 S5 O52 104.1(4) . . . ?
C5 S5 O53 105.9(5) . . . ?
O51 S5 O52 113.2(4) . . . ?
O51 S5 O53 115.1(4) . . . ?
O52 S5 O53 113.2(4) . . . ?
S5 C5 F51 113.6(7) . . . ?
S5 C5 F52 111.2(7) . . . ?
S5 C5 F53 110.8(7) . . . ?
F51 C5 F52 106.3(9) . . . ?
F51 C5 F53 105.8(8) . . . ?
F52 C5 F53 108.8(9) . . . ?
C6 S6 O61A 101.8(7) . . . ?
C6 S6 O62A 103.7(6) . . . ?
C6 S6 O63A 92.9(6) . . . ?
C6 S6 O61B 114.1(7) . . . ?
C6 S6 O62B 115.4(7) . . . ?
C6 S6 O63B 103.1(6) . . . ?
O61A S6 O62A 130.2(8) . . . ?
O61A S6 O63A 110.2(7) . . . ?
O62A S6 O63A 110.4(7) . . . ?
O61B S6 O62B 116.0(9) . . . ?
O61B S6 O63B 102.1(8) . . . ?
O62B S6 O63B 103.6(8) . . . ?
S6 C6 F61A 113.9(9) . . . ?
S6 C6 F62A 121.3(9) . . . ?
S6 C6 F63A 112.5(9) . . . ?
S6 C6 F61B 112(1) . . . ?
S6 C6 F62B 98.3(9) . . . ?
S6 C6 F63B 105.5(9) . . . ?
F61A C6 F62A 104(1) . . . ?
F61A C6 F63A 100(1) . . . ?
F62A C6 F63A 102(1) . . . ?
F61B C6 F62B 124(1) . . . ?
F61B C6 F63B 107(1) . . . ?
F62B C6 F63B 109(1) . . . ?
C2 C1 H1A 110.6 . . . ?
C2 C1 H1B 110.3 . . . ?
C2 C1 H1C 106.6 . . . ?
H1A C1 H1B 109.4 . . . ?
H1A C1 H1C 110.2 . . . ?
H1B C1 H1C 109.8 . . . ?
C3 C4 H4A 109.0 . . . ?
C3 C4 H4B 109.1 . . . ?
C3 C4 H4C 111.8 . . . ?
H4A C4 H4B 109.2 . . . ?
H4A C4 H4C 108.8 . . . ?
H4B C4 H4C 109.0 . . . ?
C2 C11 H11A 107.6 . . . ?
C2 C11 H11B 107.7 . . . ?
N12 C11 H11A 108.2 . . . ?
N12 C11 H11B 108.2 . . . ?
H11A C11 H11B 109.4 . . . ?
C11 N12 H12 112.1 . . . ?
C13 N12 H12 105.9 . . . ?
N12 C13 H13A 108.1 . . . ?
N12 C13 H13B 108.4 . . . ?
C14 C13 H13A 108.5 . . . ?
C14 C13 H13B 108.9 . . . ?
H13A C13 H13B 109.3 . . . ?
C13 C14 H14 109.9 . . . ?
C141 C14 H14 107.8 . . . ?
C15 C14 H14 106.3 . . . ?
C14 C141 H141A 109.4 . . . ?
C14 C141 H141B 109.5 . . . ?
C14 C141 H141C 109.9 . . . ?
H141A C141 H141B 109.3 . . . ?
H141A C141 H141C 109.4 . . . ?
H141B C141 H141C 109.4 . . . ?
C14 C15 H15A 108.3 . . . ?
C14 C15 H15B 108.1 . . . ?
N16 C15 H15A 108.6 . . . ?
N16 C15 H15B 108.5 . . . ?
H15A C15 H15B 109.7 . . . ?
C15 N16 H16 105.6 . . . ?
C17 N16 H16 113.7 . . . ?
C3 C17 H17A 108.3 . . . ?
C3 C17 H17B 108.2 . . . ?
N16 C17 H17A 107.7 . . . ?
N16 C17 H17B 107.8 . . . ?
H17A C17 H17B 109.7 . . . ?
C2 C21 H21A 107.9 . . . ?
C2 C21 H21B 107.9 . . . ?
N22 C21 H21A 107.9 . . . ?
N22 C21 H21B 107.9 . . . ?
H21A C21 H21B 109.5 . . . ?
C21 N22 H22 107.6 . . . ?
C23 N22 H22 116.1 . . . ?
N22 C23 H23A 107.9 . . . ?
N22 C23 H23B 108.0 . . . ?
C24 C23 H23A 107.4 . . . ?
C24 C23 H23B 107.3 . . . ?
H23A C23 H23B 109.2 . . . ?
C23 C24 H24 104.9 . . . ?
C241 C24 H24 113.3 . . . ?
C25 C24 H24 105.8 . . . ?
C24 C241 H241A 108.7 . . . ?
C24 C241 H241B 109.5 . . . ?
C24 C241 H241C 109.5 . . . ?
H241A C241 H241B 109 . . . ?
H241A C241 H241C 109 . . . ?
H241B C241 H241C 111 . . . ?
C24 C25 H25A 108.7 . . . ?
C24 C25 H25B 107.7 . . . ?
N26 C25 H25A 108.3 . . . ?
N26 C25 H25B 107.9 . . . ?
H25A C25 H25B 109.6 . . . ?
C25 N26 H26 102.4 . . . ?
C27 N26 H26 113.6 . . . ?
C3 C27 H27A 109.1 . . . ?
C3 C27 H27B 108.7 . . . ?
N26 C27 H27A 108.3 . . . ?
N26 C27 H27B 108.2 . . . ?
H27A C27 H27B 109.0 . . . ?
C2 C31 H31A 108.6 . . . ?
C2 C31 H31B 108.7 . . . ?
N32 C31 H31A 108.3 . . . ?
N32 C31 H31B 108.6 . . . ?
H31A C31 H31B 109.7 . . . ?
C31 N32 H32A 106.4 . . . ?
C31 N32 H32B 114.7 . . . ?
C33 N32 H32A 112.1 . . . ?
C33 N32 H32B 107.9 . . . ?
H32A N32 H32B 103.2 . . . ?
N32 C33 H33A 108.1 . . . ?
N32 C33 H33B 108.0 . . . ?
C34 C33 H33A 108.3 . . . ?
C34 C33 H33B 108.2 . . . ?
H33A C33 H33B 109.3 . . . ?
C33 C34 H34 105.9 . . . ?
C341 C34 H34 113.8 . . . ?
C35 C34 H34 104.9 . . . ?
C34 C341 H341A 110.1 . . . ?
C34 C341 H341B 110.5 . . . ?
C34 C341 H341C 107.6 . . . ?
H341A C341 H341B 109.4 . . . ?
H341A C341 H341C 109.4 . . . ?
H341B C341 H341C 109.8 . . . ?
C34 C35 H35A 108.5 . . . ?
C34 C35 H35B 108.9 . . . ?
N36 C35 H35A 108.1 . . . ?
N36 C35 H35B 108.5 . . . ?
H35A C35 H35B 109.4 . . . ?
C35 N36 H36 114.6 . . . ?
C37 N36 H36 107.6 . . . ?
C3 C37 H37A 108.1 . . . ?
C3 C37 H37B 108.4 . . . ?
N36 C37 H37A 107.8 . . . ?
N36 C37 H37B 108.2 . . . ?
H37A C37 H37B 109.2 . . . ?

loop_
_geom_bond_atom_site_label_1
_geom_bond_atom_site_label_2
_geom_bond_distance
_geom_bond_site_symmetry_1
_geom_bond_site_symmetry_2
_geom_bond_publ_flag
C1 C2 1.531(9) . . ?
C2 C11 1.542(9) . . ?
C2 C21 1.525(9) . . ?
C2 C31 1.547(9) . . ?
C3 C4 1.53(1) . . ?
C3 C17 1.532(9) . . ?
C3 C27 1.541(9) . . ?
C3 C37 1.52(1) . . ?
C11 N12 1.473(9) . . ?
N12 C13 1.476(8) . . ?
C13 C14 1.51(1) . . ?
C14 C141 1.54(1) . . ?
C14 C15 1.523(9) . . ?
C15 N16 1.483(9) . . ?
N16 C17 1.478(8) . . ?
C21 N22 1.480(8) . . ?
N22 C23 1.470(8) . . ?
C23 C24 1.48(1) . . ?
C24 C241 1.53(1) . . ?
C24 C25 1.49(1) . . ?
C25 N26 1.47(1) . . ?
N26 C27 1.459(9) . . ?
C31 N32 1.486(8) . . ?
N32 C33 1.493(8) . . ?
C33 C34 1.50(1) . . ?
C34 C341 1.54(1) . . ?
C34 C35 1.51(1) . . ?
C35 N36 1.487(9) . . ?
N36 C37 1.448(9) . . ?
S5 C5 1.79(1) . . ?
S5 O51 1.396(6) . . ?
S5 O52 1.427(6) . . ?
S5 O53 1.385(7) . . ?
C5 F51 1.28(1) . . ?
C5 F52 1.30(1) . . ?
C5 F53 1.30(1) . . ?
S6 C6 1.80(1) . . ?
S6 O61A 1.33(1) . . ?
S6 O62A 1.32(1) . . ?
S6 O63A 1.55(1) . . ?
S6 O61B 1.43(2) . . ?
S6 O62B 1.35(2) . . ?
S6 O63B 1.72(1) . . ?
C6 F61A 1.38(2) . . ?
C6 F62A 1.32(2) . . ?
C6 F63A 1.32(2) . . ?
C6 F61B 1.25(2) . . ?
C6 F62B 1.31(2) . . ?
C6 F63B 1.37(2) . . ?
C1 H1A .949 . . ?
C1 H1B .953 . . ?
C1 H1C .952 . . ?
C4 H4A .953 . . ?
C4 H4B .950 . . ?
C4 H4C .949 . . ?
C11 H11A .951 . . ?
C11 H11B .950 . . ?
N12 H12 .971 . . ?
C13 H13A .953 . . ?
C13 H13B .949 . . ?
C14 H14 .951 . . ?
C141 H141A .951 . . ?
C141 H141B .951 . . ?
C141 H141C .950 . . ?
C15 H15A .950 . . ?
C15 H15B .947 . . ?
N16 H16 1.055 . . ?
C17 H17A .948 . . ?
C17 H17B .949 . . ?
C21 H21A .949 . . ?
C21 H21B .951 . . ?
N22 H22 .977 . . ?
C23 H23A .951 . . ?
C23 H23B .952 . . ?
C24 H24 .955 . . ?
C241 H241A .96 . . ?
C241 H241B .94 . . ?
C241 H241C .943 . . ?
C25 H25A .945 . . ?
C25 H25B .954 . . ?
N26 H26 1.207 . . ?
C27 H27A .950 . . ?
C27 H27B .955 . . ?
C31 H31A .951 . . ?
C31 H31B .947 . . ?
N32 H32A 1.035 . . ?
N32 H32B .912 . . ?
C33 H33A .950 . . ?
C33 H33B .952 . . ?
C34 H34 .947 . . ?
C341 H341A .953 . . ?
C341 H341B .948 . . ?
C341 H341C .953 . . ?
C35 H35A .952 . . ?
C35 H35B .948 . . ?
N36 H36 1.139 . . ?
C37 H37A .953 . . ?
C37 H37B .949 . . ?

loop_
_reflns_scale_group_code
_reflns_scale_meas_F
? 1.7338
